data_4066854
loop_
_publ_author_name
'Ho, Chia-Hua'
'Chu, Yen-Yi'
'Lin, Chien-Nan'
'Chen, Horng-Wen'
'Huang, Chung-Yi'
'Shieh, Minghuey'

_publ_section_title
;
 Selenium&#x2212;Manganese Carbonyl Clusters: Synthesis, Reversible
 Transformation, Electrochemical Properties, and Theoretical Calculations
;
_journal_issue 19
_journal_name_full Organometallics
_journal_page_first 4396
_journal_paper_doi 10.1021/om1006819
_journal_volume 29
_journal_year 2010
_chemical_formula_moiety 'C20 H20 Mn4 N1 O12 Se5'
_chemical_formula_sum 'C20 H20 Mn4 N O12 Se5'
_chemical_formula_weight 1080.93
_chemical_name_systematic
;
 ?
;
_space_group_IT_number 15
_symmetry_cell_setting monoclinic
_symmetry_space_group_name_Hall '-C 2yc'
_symmetry_space_group_name_H-M 'C 1 2/c 1'
_atom_sites_solution_hydrogens geom
_atom_sites_solution_primary direct
_atom_sites_solution_secondary difmap
_audit_creation_method SHELXL-97
_cell_angle_alpha 90.00
_cell_angle_beta 104.6520(10)
_cell_angle_gamma 90.00
_cell_formula_units_Z 8
_cell_length_a 35.4720(8)
_cell_length_b 11.5808(3)
_cell_length_c 20.6387(6)
_cell_measurement_reflns_used 32075
_cell_measurement_temperature 200(2)
_cell_measurement_theta_max 25.35
_cell_measurement_theta_min 2.037
_cell_volume 8202.5(4)
_computing_molecular_graphics 'Ortep-3 for Windows (Farrugia, 1997)'
_computing_publication_material 'WinGX publication routines (Farrugia, 1999)'
_computing_structure_refinement 'SHELXL-97 (Sheldrick, 1997)'
_computing_structure_solution 'SHELXS-86 (Sheldrick, 1986)'
_diffrn_ambient_temperature 200(2)
_diffrn_measured_fraction_theta_full 0.998
_diffrn_measured_fraction_theta_max 0.998
_diffrn_radiation_monochromator graphite
_diffrn_radiation_source 'fine-focus sealed tube'
_diffrn_radiation_type MoK\a
_diffrn_radiation_wavelength 0.71073
_diffrn_reflns_av_R_equivalents 0.1435
_diffrn_reflns_av_sigmaI/netI 0.0980
_diffrn_reflns_limit_h_max 42
_diffrn_reflns_limit_h_min -42
_diffrn_reflns_limit_k_max 13
_diffrn_reflns_limit_k_min -10
_diffrn_reflns_limit_l_max 24
_diffrn_reflns_limit_l_min -24
_diffrn_reflns_number 28444
_diffrn_reflns_theta_full 25.32
_diffrn_reflns_theta_max 25.32
_diffrn_reflns_theta_min 2.04
_exptl_absorpt_coefficient_mu 5.684
_exptl_absorpt_correction_T_max 0.5944
_exptl_absorpt_correction_T_min 0.3204
_exptl_absorpt_correction_type multi-scan
_exptl_absorpt_process_details
;
 ?
;
_exptl_crystal_colour black
_exptl_crystal_density_diffrn 1.751
_exptl_crystal_density_method 'not measured'
_exptl_crystal_description prism
_exptl_crystal_F_000 4104
_exptl_crystal_size_max 0.31
_exptl_crystal_size_mid 0.15
_exptl_crystal_size_min 0.05
_refine_diff_density_max 1.571
_refine_diff_density_min -1.800
_refine_diff_density_rms 0.342
_refine_ls_extinction_coef 0.00059(7)
_refine_ls_extinction_expression Fc^*^=kFc[1+0.001xFc^2^\l^3^/sin(2\q)]^-1/4^
_refine_ls_extinction_method SHELXL
_refine_ls_goodness_of_fit_ref 0.999
_refine_ls_hydrogen_treatment fixed
_refine_ls_matrix_type full
_refine_ls_number_parameters 380
_refine_ls_number_reflns 7468
_refine_ls_number_restraints 0
_refine_ls_restrained_S_all 0.999
_refine_ls_R_factor_all 0.0876
_refine_ls_R_factor_gt 0.0659
_refine_ls_shift/su_max 0.017
_refine_ls_shift/su_mean 0.001
_refine_ls_structure_factor_coef Fsqd
_refine_ls_weighting_details 'calc w=1/[\s^2^(Fo^2^)+(0.1148P)^2^+0.0000P] where P=(Fo^2^+2Fc^2^)/3'
_refine_ls_weighting_scheme calc
_refine_ls_wR_factor_gt 0.1694
_refine_ls_wR_factor_ref 0.1854
_reflns_number_gt 5363
_reflns_number_total 7468
_reflns_threshold_expression >2sigma(I)
_cod_data_source_file om1006819_si_002.cif
_cod_data_source_block '[Et4N]2[5]'
_cod_original_sg_symbol_H-M 'C 2/c '
_cod_database_code 4066854

loop_
_symmetry_equiv_pos_as_xyz
'x, y, z'
'-x, y, -z+1/2'
'x+1/2, y+1/2, z'
'-x+1/2, y+1/2, -z+1/2'
'-x, -y, -z'
'x, -y, z-1/2'
'-x+1/2, -y+1/2, -z'
'x+1/2, -y+1/2, z-1/2'

loop_
_atom_site_label
_atom_site_type_symbol
_atom_site_fract_x
_atom_site_fract_y
_atom_site_fract_z
_atom_site_U_iso_or_equiv
_atom_site_adp_type
_atom_site_occupancy
_atom_site_symmetry_multiplicity
_atom_site_calc_flag
_atom_site_refinement_flags
Se1 Se 0.17748(2) 0.23156(7) 0.16108(4) 0.0366(2) Uani 1 1 d .
Se2 Se 0.09838(2) 0.43231(7) 0.13335(4) 0.0366(2) Uani 1 1 d .
Se3 Se 0.04900(2) 0.30905(8) 0.15212(4) 0.0394(2) Uani 1 1 d .
Se4 Se 0.11655(2) 0.13362(7) 0.12691(4) 0.0401(2) Uani 1 1 d .
Se5 Se 0.13567(2) 0.26863(7) 0.28696(4) 0.0359(2) Uani 1 1 d .
Mn1 Mn 0.20205(3) 0.22258(11) 0.27997(6) 0.0374(3) Uani 1 1 d .
Mn2 Mn 0.16144(3) 0.40574(10) 0.21573(5) 0.0333(3) Uani 1 1 d .
Mn3 Mn 0.07498(3) 0.27634(11) 0.05256(6) 0.0391(3) Uani 1 1 d .
Mn4 Mn 0.08340(3) 0.14439(11) 0.21747(6) 0.0388(3) Uani 1 1 d .
O1 O 0.2110(2) -0.0286(6) 0.2976(4) 0.081(2) Uani 1 1 d .
O2 O 0.2277(3) 0.2531(7) 0.4263(4) 0.083(3) Uani 1 1 d .
O3 O 0.28221(18) 0.2265(6) 0.2680(4) 0.0639(19) Uani 1 1 d .
O4 O 0.23280(16) 0.4807(5) 0.3160(3) 0.0522(15) Uani 1 1 d .
O5 O 0.19787(18) 0.5331(6) 0.1237(3) 0.0593(17) Uani 1 1 d .
O6 O 0.13233(18) 0.6006(7) 0.2819(4) 0.077(2) Uani 1 1 d .
O7 O 0.1259(2) 0.2829(8) -0.0398(4) 0.085(2) Uani 1 1 d .
O8 O 0.0238(2) 0.4390(7) -0.0402(3) 0.0677(19) Uani 1 1 d .
O9 O 0.0302(2) 0.0778(7) -0.0165(3) 0.078(2) Uani 1 1 d .
O10 O 0.0235(2) -0.0183(7) 0.1442(3) 0.079(2) Uani 1 1 d .
O11 O 0.04090(19) 0.1768(7) 0.3216(3) 0.070(2) Uani 1 1 d .
O12 O 0.12344(19) -0.0613(7) 0.2862(4) 0.074(2) Uani 1 1 d .
N1 N 0.1204(2) 0.7865(7) 0.0141(4) 0.0496(19) Uani 1 1 d .
C1 C 0.2063(2) 0.0675(9) 0.2904(5) 0.055(2) Uani 1 1 d .
C2 C 0.2181(3) 0.2417(8) 0.3704(5) 0.052(2) Uani 1 1 d .
C3 C 0.2521(3) 0.2276(7) 0.2717(5) 0.045(2) Uani 1 1 d .
C4 C 0.2072(2) 0.4320(7) 0.2799(4) 0.0418(19) Uani 1 1 d .
C5 C 0.1836(2) 0.4859(8) 0.1600(4) 0.042(2) Uani 1 1 d .
C6 C 0.1436(2) 0.5267(8) 0.2555(4) 0.049(2) Uani 1 1 d .
C7 C 0.1066(2) 0.2778(8) -0.0028(5) 0.050(2) Uani 1 1 d .
C8 C 0.0428(2) 0.3759(8) -0.0021(4) 0.046(2) Uani 1 1 d .
C9 C 0.0470(3) 0.1543(9) 0.0109(4) 0.056(2) Uani 1 1 d .
C10 C 0.0459(3) 0.0487(9) 0.1705(4) 0.056(2) Uani 1 1 d .
C11 C 0.0576(2) 0.1655(8) 0.2808(4) 0.048(2) Uani 1 1 d .
C12 C 0.1085(2) 0.0229(9) 0.2588(4) 0.049(2) Uani 1 1 d .
C13 C 0.1034(7) 0.8998(17) -0.0137(9) 0.202(14) Uani 1 1 d .
H13A H 0.0769 0.8920 -0.0393 0.242 Uiso 1 1 d R
H13B H 0.1046 0.9526 0.0226 0.242 Uiso 1 1 d R
C14 C 0.1286(5) 0.9578(13) -0.0620(7) 0.109(5) Uani 1 1 d .
H14A H 0.1178 1.0315 -0.0783 0.131 Uiso 1 1 d R
H14B H 0.1275 0.9069 -0.0991 0.131 Uiso 1 1 d R
H14C H 0.1552 0.9676 -0.0372 0.131 Uiso 1 1 d R
C15 C 0.1117(9) 0.749(2) 0.0714(10) 0.218(15) Uani 1 1 d .
H15A H 0.1222 0.6743 0.0854 0.262 Uiso 1 1 d R
H15B H 0.1206 0.8035 0.1071 0.262 Uiso 1 1 d R
C16 C 0.0577(5) 0.7456(18) 0.0397(13) 0.182(11) Uani 1 1 d .
H16A H 0.0448 0.7227 0.0733 0.218 Uiso 1 1 d R
H16B H 0.0510 0.6928 0.0027 0.218 Uiso 1 1 d R
H16C H 0.0495 0.8221 0.0244 0.218 Uiso 1 1 d R
C17 C 0.1146(4) 0.6976(11) -0.0423(6) 0.082(3) Uani 1 1 d .
H17A H 0.0871 0.6853 -0.0595 0.099 Uiso 1 1 d R
H17B H 0.1254 0.7268 -0.0772 0.099 Uiso 1 1 d R
C18 C 0.1336(6) 0.5893(13) -0.0317(7) 0.143(8) Uani 1 1 d .
H18A H 0.1271 0.5436 -0.0718 0.172 Uiso 1 1 d R
H18B H 0.1231 0.5535 0.0019 0.172 Uiso 1 1 d R
H18C H 0.1614 0.5949 -0.0158 0.172 Uiso 1 1 d R
C19 C 0.1619(4) 0.8035(18) 0.0360(9) 0.145(8) Uani 1 1 d .
H19A H 0.1737 0.7315 0.0533 0.174 Uiso 1 1 d R
H19B H 0.1720 0.8278 -0.0008 0.174 Uiso 1 1 d R
C20 C 0.1779(5) 0.8883(16) 0.0945(9) 0.144(7) Uani 1 1 d .
H20A H 0.2058 0.8899 0.1050 0.173 Uiso 1 1 d R
H20B H 0.1695 0.8671 0.1336 0.173 Uiso 1 1 d R
H20C H 0.1678 0.9634 0.0795 0.173 Uiso 1 1 d R

loop_
_atom_site_aniso_label
_atom_site_aniso_U_11
_atom_site_aniso_U_22
_atom_site_aniso_U_33
_atom_site_aniso_U_23
_atom_site_aniso_U_13
_atom_site_aniso_U_12
Se1 0.0374(4) 0.0346(5) 0.0392(5) -0.0026(3) 0.0121(3) 0.0013(3)
Se2 0.0357(4) 0.0304(5) 0.0409(4) -0.0001(3) 0.0044(3) -0.0012(3)
Se3 0.0333(4) 0.0419(5) 0.0423(5) -0.0012(4) 0.0082(3) -0.0023(3)
Se4 0.0454(4) 0.0332(5) 0.0403(4) -0.0071(4) 0.0082(3) -0.0028(4)
Se5 0.0360(4) 0.0357(5) 0.0363(4) -0.0026(3) 0.0098(3) -0.0057(3)
Mn1 0.0366(6) 0.0319(7) 0.0418(7) 0.0011(5) 0.0063(5) -0.0001(5)
Mn2 0.0318(6) 0.0291(7) 0.0382(6) -0.0020(5) 0.0072(5) -0.0018(5)
Mn3 0.0385(6) 0.0413(8) 0.0357(6) -0.0039(5) 0.0057(5) -0.0054(5)
Mn4 0.0368(6) 0.0369(8) 0.0421(7) -0.0001(5) 0.0086(5) -0.0086(5)
O1 0.080(5) 0.028(4) 0.135(7) 0.006(4) 0.027(5) 0.003(4)
O2 0.116(6) 0.077(6) 0.035(4) 0.005(3) -0.018(4) 0.000(5)
O3 0.034(3) 0.052(4) 0.105(6) 0.014(4) 0.016(3) 0.004(3)
O4 0.052(3) 0.037(4) 0.056(3) -0.003(3) -0.008(3) -0.013(3)
O5 0.062(4) 0.059(5) 0.057(4) 0.010(3) 0.016(3) -0.011(3)
O6 0.053(4) 0.072(5) 0.103(6) -0.039(5) 0.014(4) 0.009(4)
O7 0.069(4) 0.119(8) 0.077(5) 0.002(5) 0.037(4) -0.001(5)
O8 0.071(4) 0.071(5) 0.055(4) 0.011(4) 0.006(3) 0.013(4)
O9 0.091(5) 0.070(6) 0.058(4) -0.017(4) -0.007(4) -0.028(4)
O10 0.088(5) 0.073(5) 0.067(4) -0.010(4) 0.002(4) -0.053(4)
O11 0.066(4) 0.094(6) 0.058(4) -0.005(4) 0.030(4) -0.016(4)
O12 0.060(4) 0.058(5) 0.098(5) 0.023(4) 0.010(4) -0.008(4)
N1 0.050(4) 0.047(5) 0.047(4) 0.002(4) 0.003(3) 0.015(4)
C1 0.043(5) 0.047(7) 0.070(6) 0.011(5) 0.008(4) -0.006(4)
C2 0.060(5) 0.039(6) 0.054(6) 0.007(4) 0.011(5) -0.006(4)
C3 0.044(5) 0.029(5) 0.057(5) 0.000(4) 0.005(4) -0.001(4)
C4 0.049(5) 0.028(5) 0.049(5) 0.006(4) 0.013(4) 0.006(4)
C5 0.029(4) 0.045(5) 0.048(5) 0.007(4) 0.002(3) 0.001(4)
C6 0.047(5) 0.040(6) 0.058(5) -0.006(5) 0.010(4) 0.002(4)
C7 0.043(5) 0.057(6) 0.045(5) -0.003(4) 0.002(4) -0.006(4)
C8 0.045(4) 0.054(6) 0.034(4) -0.003(4) -0.001(4) -0.002(4)
C9 0.057(5) 0.061(7) 0.041(5) -0.003(5) -0.001(4) -0.004(5)
C10 0.069(6) 0.053(6) 0.043(5) -0.002(5) 0.008(4) -0.013(5)
C11 0.045(4) 0.050(6) 0.052(5) 0.004(4) 0.017(4) -0.009(4)
C12 0.047(5) 0.043(6) 0.056(5) 0.005(5) 0.012(4) -0.016(4)
C13 0.26(3) 0.141(18) 0.129(15) -0.065(14) -0.092(17) 0.129(19)
C14 0.151(13) 0.094(11) 0.071(8) 0.013(8) 0.008(8) -0.053(10)
C15 0.38(4) 0.19(2) 0.155(17) -0.107(16) 0.19(2) -0.18(2)
C16 0.096(11) 0.16(2) 0.31(3) -0.07(2) 0.106(16) -0.037(12)
C17 0.080(7) 0.080(9) 0.087(8) -0.015(7) 0.021(6) -0.002(7)
C18 0.230(19) 0.085(12) 0.089(10) -0.012(9) -0.009(11) 0.070(13)
C19 0.107(11) 0.20(2) 0.145(14) -0.103(15) 0.061(11) -0.065(12)
C20 0.113(11) 0.118(15) 0.174(16) -0.036(13) -0.015(12) 0.010(10)

loop_
_atom_type_symbol
_atom_type_description
_atom_type_scat_dispersion_real
_atom_type_scat_dispersion_imag
_atom_type_scat_source
C C 0.0033 0.0016 'International Tables Vol C Tables 4.2.6.8 and 6.1.1.4'
H H 0.0000 0.0000 'International Tables Vol C Tables 4.2.6.8 and 6.1.1.4'
Mn Mn 0.3368 0.7283 'International Tables Vol C Tables 4.2.6.8 and 6.1.1.4'
Se Se -0.0929 2.2259 'International Tables Vol C Tables 4.2.6.8 and 6.1.1.4'
O O 0.0106 0.0060 'International Tables Vol C Tables 4.2.6.8 and 6.1.1.4'
N N 0.0061 0.0033 'International Tables Vol C Tables 4.2.6.8 and 6.1.1.4'

loop_
_geom_angle_atom_site_label_1
_geom_angle_atom_site_label_2
_geom_angle_atom_site_label_3
_geom_angle
Se4 Se1 Mn1 110.55(5)
Se4 Se1 Mn2 103.27(4)
Mn1 Se1 Mn2 68.26(4)
Se3 Se2 Mn3 61.99(4)
Se3 Se2 Mn2 113.10(4)
Mn3 Se2 Mn2 117.96(5)
Se2 Se3 Mn4 105.73(4)
Se2 Se3 Mn3 60.78(4)
Mn4 Se3 Mn3 95.65(5)
Se1 Se4 Mn4 108.92(4)
Se1 Se4 Mn3 102.67(5)
Mn4 Se4 Mn3 96.50(5)
Mn1 Se5 Mn2 66.60(4)
Mn1 Se5 Mn4 115.20(5)
Mn2 Se5 Mn4 111.04(5)
C1 Mn1 C2 90.2(4)
C1 Mn1 C3 89.4(4)
C2 Mn1 C3 91.9(4)
C1 Mn1 Se1 99.4(3)
C2 Mn1 Se1 170.1(3)
C3 Mn1 Se1 90.8(3)
C1 Mn1 C4 170.1(4)
C2 Mn1 C4 82.8(4)
C3 Mn1 C4 83.9(3)
Se1 Mn1 C4 87.9(2)
C1 Mn1 Se5 105.1(3)
C2 Mn1 Se5 88.2(3)
C3 Mn1 Se5 165.5(3)
Se1 Mn1 Se5 86.83(4)
C4 Mn1 Se5 81.8(2)
C1 Mn1 Mn2 148.3(3)
C2 Mn1 Mn2 113.2(3)
C3 Mn1 Mn2 109.7(3)
Se1 Mn1 Mn2 56.88(4)
C4 Mn1 Mn2 41.5(2)
Se5 Mn1 Mn2 57.33(4)
C5 Mn2 C6 98.6(4)
C5 Mn2 C4 85.8(3)
C6 Mn2 C4 83.8(4)
C5 Mn2 Se1 86.6(3)
C6 Mn2 Se1 172.8(3)
C4 Mn2 Se1 101.7(3)
C5 Mn2 Se2 87.8(2)
C6 Mn2 Se2 81.7(3)
C4 Mn2 Se2 163.1(3)
Se1 Mn2 Se2 93.51(4)
C5 Mn2 Se5 171.2(3)
C6 Mn2 Se5 90.2(3)
C4 Mn2 Se5 94.0(3)
Se1 Mn2 Se5 84.79(5)
Se2 Mn2 Se5 94.72(4)
C5 Mn2 Mn1 116.8(3)
C6 Mn2 Mn1 125.8(3)
C4 Mn2 Mn1 61.0(3)
Se1 Mn2 Mn1 54.86(4)
Se2 Mn2 Mn1 135.41(6)
Se5 Mn2 Mn1 56.07(4)
C7 Mn3 C8 89.7(4)
C7 Mn3 C9 93.5(4)
C8 Mn3 C9 91.0(4)
C7 Mn3 Se2 105.5(3)
C8 Mn3 Se2 90.4(3)
C9 Mn3 Se2 161.0(3)
C7 Mn3 Se4 91.7(3)
C8 Mn3 Se4 177.4(3)
C9 Mn3 Se4 86.7(3)
Se2 Mn3 Se4 91.38(4)
C7 Mn3 Se3 161.5(3)
C8 Mn3 Se3 96.4(3)
C9 Mn3 Se3 103.8(3)
Se2 Mn3 Se3 57.23(4)
Se4 Mn3 Se3 82.91(5)
C12 Mn4 C11 92.6(4)
C12 Mn4 C10 89.1(4)
C11 Mn4 C10 91.9(4)
C12 Mn4 Se4 92.7(3)
C11 Mn4 Se4 174.6(3)
C10 Mn4 Se4 89.4(3)
C12 Mn4 Se3 176.0(3)
C11 Mn4 Se3 91.1(3)
C10 Mn4 Se3 89.2(3)
Se4 Mn4 Se3 83.63(4)
C12 Mn4 Se5 88.3(3)
C11 Mn4 Se5 86.8(3)
C10 Mn4 Se5 177.0(3)
Se4 Mn4 Se5 92.15(4)
Se3 Mn4 Se5 93.51(5)
C15 N1 C19 102.0(15)
C15 N1 C13 116.8(17)
C19 N1 C13 106.4(15)
C15 N1 C17 115.4(10)
C19 N1 C17 105.2(9)
C13 N1 C17 109.6(9)
O1 C1 Mn1 176.3(8)
O2 C2 Mn1 179.4(10)
O3 C3 Mn1 177.2(8)
O4 C4 Mn2 160.5(7)
O4 C4 Mn1 122.0(6)
Mn2 C4 Mn1 77.5(3)
O5 C5 Mn2 177.6(8)
O6 C6 Mn2 178.1(9)
O7 C7 Mn3 176.8(9)
O8 C8 Mn3 175.2(8)
O9 C9 Mn3 177.9(9)
O10 C10 Mn4 174.7(9)
O11 C11 Mn4 178.7(9)
O12 C12 Mn4 176.4(7)
N1 C13 C14 111.2(16)
N1 C13 H13A 111.8
C14 C13 H13A 108.2
N1 C13 H13B 109.0
C14 C13 H13B 106.9
H13A C13 H13B 109.5
C13 C14 H14A 110.2
C13 C14 H14B 108.4
H14A C14 H14B 109.5
C13 C14 H14C 109.8
H14A C14 H14C 109.5
H14B C14 H14C 109.5
N1 C15 C16 98.1(19)
N1 C15 H15A 113.1
C16 C15 H15A 111.8
N1 C15 H15B 110.8
C16 C15 H15B 113.2
H15A C15 H15B 109.5
C15 C16 H16A 112.9
C15 C16 H16B 108.4
H16A C16 H16B 109.5
C15 C16 H16C 107.1
H16A C16 H16C 109.5
H16B C16 H16C 109.5
C18 C17 N1 120.9(11)
C18 C17 H17A 109.0
N1 C17 H17A 108.1
C18 C17 H17B 99.4
N1 C17 H17B 109.4
H17A C17 H17B 109.5
C17 C18 H18A 110.8
C17 C18 H18B 103.9
H18A C18 H18B 109.5
C17 C18 H18C 113.6
H18A C18 H18C 109.5
H18B C18 H18C 109.5
N1 C19 C20 118.4(13)
N1 C19 H19A 108.3
C20 C19 H19A 102.8
N1 C19 H19B 110.4
C20 C19 H19B 107.1
H19A C19 H19B 109.5
C19 C20 H20A 110.1
C19 C20 H20B 111.3
H20A C20 H20B 109.5
C19 C20 H20C 107.0
H20A C20 H20C 109.5
H20B C20 H20C 109.5

loop_
_geom_bond_atom_site_label_1
_geom_bond_atom_site_label_2
_geom_bond_distance
Se1 Se4 2.3839(11)
Se1 Mn1 2.3895(14)
Se1 Mn2 2.4473(14)
Se2 Se3 2.3663(11)
Se2 Mn3 2.4559(14)
Se2 Mn2 2.4626(12)
Se3 Mn4 2.4721(15)
Se3 Mn3 2.4844(15)
Se4 Mn4 2.4503(14)
Se4 Mn3 2.4732(15)
Se5 Mn1 2.4538(14)
Se5 Mn2 2.4895(14)
Se5 Mn4 2.4941(13)
Mn1 C1 1.811(11)
Mn1 C2 1.821(10)
Mn1 C3 1.828(9)
Mn1 C4 2.432(9)
Mn1 Mn2 2.7141(16)
Mn2 C5 1.805(9)
Mn2 C6 1.816(10)
Mn2 C4 1.843(9)
Mn3 C7 1.792(10)
Mn3 C8 1.803(9)
Mn3 C9 1.814(10)
Mn4 C12 1.766(10)
Mn4 C11 1.791(9)
Mn4 C10 1.813(10)
O1 C1 1.130(11)
O2 C2 1.125(11)
O3 C3 1.089(10)
O4 C4 1.164(9)
O5 C5 1.144(9)
O6 C6 1.140(10)
O7 C7 1.150(11)
O8 C8 1.158(10)
O9 C9 1.135(11)
O10 C10 1.144(10)
O11 C11 1.154(10)
O12 C12 1.183(11)
N1 C15 1.366(19)
N1 C19 1.439(16)
N1 C13 1.497(18)
N1 C17 1.527(14)
C13 C14 1.64(3)
C13 H13A 0.9598
C13 H13B 0.9597
C14 H14A 0.9600
C14 H14B 0.9599
C14 H14C 0.9601
C15 C16 1.86(3)
C15 H15A 0.9600
C15 H15B 0.9600
C16 H16A 0.9599
C16 H16B 0.9600
C16 H16C 0.9600
C17 C18 1.414(18)
C17 H17A 0.9600
C17 H17B 0.9600
C18 H18A 0.9600
C18 H18B 0.9598
C18 H18C 0.9602
C19 C20 1.55(2)
C19 H19A 0.9599
C19 H19B 0.9600
C20 H20A 0.9599
C20 H20B 0.9600
C20 H20C 0.9600
